data_7125907
loop_
_publ_author_name
'Lu, Fo-Yun'
'Chen, Yu-Jue'
'Chen, Yuan'
'Ding, Xuan'
'Guan, Zhi'
'He, Yan-Hong'

_publ_section_title
;
 Highly enantioselective electrosynthesis of C2-quaternary indolin-3-ones.
;
_journal_issue 4
_journal_name_full 'Chemical communications (Cambridge, England)'
_journal_page_first 623
_journal_page_last 626
_journal_paper_doi 10.1039/c9cc09178e
_journal_volume 56
_journal_year 2020
_chemical_absolute_configuration rm
_chemical_formula_moiety '0.5(C20 H16.55 Cl N O2), 0.5(C20 H18 Cl N O2)'
_chemical_formula_sum 'C20 H17.27 Cl N O2'
_chemical_formula_weight 339.07
_space_group_crystal_system orthorhombic
_space_group_IT_number 19
_space_group_name_Hall 'P 2ac 2ab'
_space_group_name_H-M_alt 'P 21 21 21'
_atom_sites_solution_hydrogens mixed
_atom_sites_solution_primary dual
_audit_creation_date 2019-06-04
_audit_creation_method
;
Olex2 1.2
(compiled 2016.11.07 svn.r3352 for OlexSys, GUI svn.r5261)
;
_audit_update_record
;
2019-06-10 deposited with the CCDC.	2019-12-05 downloaded from the CCDC.
;
_cell_angle_alpha 90
_cell_angle_beta 90
_cell_angle_gamma 90
_cell_formula_units_Z 8
_cell_length_a 10.00050(10)
_cell_length_b 15.08900(10)
_cell_length_c 23.6172(2)
_cell_measurement_reflns_used 19779
_cell_measurement_temperature 278(30)
_cell_measurement_theta_max 71.4920
_cell_measurement_theta_min 4.7390
_cell_volume 3563.78(5)
_computing_cell_refinement 'CrysAlisPro 1.171.39.46e (Rigaku OD, 2018)'
_computing_data_collection 'CrysAlisPro 1.171.39.46e (Rigaku OD, 2018)'
_computing_data_reduction 'CrysAlisPro 1.171.39.46e (Rigaku OD, 2018)'
_computing_molecular_graphics 'Olex2 (Dolomanov et al., 2009)'
_computing_publication_material 'Olex2 (Dolomanov et al., 2009)'
_computing_structure_refinement 'ShelXL (Sheldrick, 2015)'
_computing_structure_solution 'ShelXT (Sheldrick, 2015)'
_diffrn_ambient_environment air
_diffrn_ambient_temperature 278(30)
_diffrn_detector 'CCD plate'
_diffrn_detector_area_resol_mean 8.0243
_diffrn_detector_type EosS2
_diffrn_measured_fraction_theta_full 1.000
_diffrn_measured_fraction_theta_max 0.996
_diffrn_measurement_details
;
List of Runs (angles in degrees, time in seconds):

  # Type    Start    End  Width  t~exp~   \w     \q     \k     \f   Frames
#--------------------------------------------------------------------------
  1  \w    -53.00  31.00   1.00    1.00    --  -35.97  57.00 -30.00   84
  2  \w   -105.00  33.00   1.00    1.00    --  -35.97   0.00 150.00  138
  3  \w    -53.00  31.00   1.00    1.00    --  -35.97  57.00-180.00   84
  4  \w    -33.00  55.00   1.00    1.00    --   35.97 -38.00  60.00   88
  5  \w     24.00  90.00   1.00    1.00    --   35.97-126.00 120.00   66
  6  \w     24.00  90.00   1.00    1.00    --   35.97-126.00  60.00   66
  7  \w     24.00  90.00   1.00    1.00    --   35.97-126.00 -60.00   66
  8  \w     24.00  90.00   1.00    1.00    --   35.97-126.00-120.00   66
  9  \w     38.00 129.00   1.00    2.15    --  107.97 -30.00 120.00   91
 10  \w     40.00 125.00   1.00    2.15    --  107.97 -45.00  60.00   85
 11  \w     40.00 135.00   1.00    2.15    --  107.97 -77.00 120.00   95
 12  \w     38.00 112.00   1.00    2.15    --  107.97-112.00 120.00   74
 13  \w     39.00 110.00   1.00    2.15    --  107.97 -95.00 -90.00   71
 14  \w     39.00 110.00   1.00    2.15    --  107.97 -95.00-180.00   71
 15  \w     41.00 126.00   1.00    2.15    --  107.97 -61.00-120.00   85
 16  \w     39.00 110.00   1.00    2.15    --  107.97 -95.00  30.00   71
 17  \w     40.00 125.00   1.00    2.15    --  107.97 -45.00-120.00   85
 18  \w     87.00 178.00   1.00    2.15    --  107.97  30.00  60.00   91
 19  \w     40.00 125.00   1.00    2.15    --  107.97 -45.00 -30.00   85
 20  \w     38.00 112.00   1.00    2.15    --  107.97-112.00   0.00   74
 21  \w     39.00 110.00   1.00    2.15    --  107.97 -95.00 150.00   71
 22  \w     39.00 177.00   1.00    2.15    --  107.97   0.00   0.00  138
 23  \w   -103.00 -19.00   1.00    1.00    --  -35.97 -57.00  30.00   84
 24  \w   -103.00 -19.00   1.00    1.00    --  -35.97 -57.00 120.00   84
 25  \w     17.00 105.00   1.00    1.00    --   35.97  38.00  60.00   88
 26  \w      9.00 104.00   1.00    1.00    --   35.97  77.00  60.00   95
 27  \w      9.00 104.00   1.00    1.00    --   35.97  77.00-150.00   95
 28  \w      9.00 104.00   1.00    1.00    --   35.97  77.00 -60.00   95
 29  \w     70.00 155.00   1.00    2.15    --  107.97  15.00-180.00   85
;
_diffrn_measurement_device 'four-circle diffractometer'
_diffrn_measurement_device_type 'SuperNova, Dual, Cu at home/near, EosS2'
_diffrn_measurement_method '\w scans'
_diffrn_orient_matrix_type 'CrysAlisPro convention (1999,Acta A55,543-557)'
_diffrn_orient_matrix_UB_11 0.1280650000
_diffrn_orient_matrix_UB_12 -0.0565457000
_diffrn_orient_matrix_UB_13 -0.0032411000
_diffrn_orient_matrix_UB_21 0.0856659000
_diffrn_orient_matrix_UB_22 0.0846190000
_diffrn_orient_matrix_UB_23 0.0041750000
_diffrn_orient_matrix_UB_31 0.0008491000
_diffrn_orient_matrix_UB_32 -0.0082340000
_diffrn_orient_matrix_UB_33 0.0649990000
_diffrn_radiation_monochromator mirror
_diffrn_radiation_probe x-ray
_diffrn_radiation_type CuK\a
_diffrn_radiation_wavelength 1.54184
_diffrn_reflns_av_R_equivalents 0.0395
_diffrn_reflns_av_unetI/netI 0.0218
_diffrn_reflns_Laue_measured_fraction_full 1.000
_diffrn_reflns_Laue_measured_fraction_max 0.996
_diffrn_reflns_limit_h_max 11
_diffrn_reflns_limit_h_min -12
_diffrn_reflns_limit_k_max 18
_diffrn_reflns_limit_k_min -18
_diffrn_reflns_limit_l_max 28
_diffrn_reflns_limit_l_min -18
_diffrn_reflns_number 40048
_diffrn_reflns_point_group_measured_fraction_full 1.000
_diffrn_reflns_point_group_measured_fraction_max 0.993
_diffrn_reflns_theta_full 67.684
_diffrn_reflns_theta_max 71.881
_diffrn_reflns_theta_min 3.476
_diffrn_source 'micro-focus sealed X-ray tube'
_diffrn_source_type 'SuperNova (Cu) X-ray Source'
_exptl_absorpt_coefficient_mu 1.982
_exptl_absorpt_correction_T_max 1.00000
_exptl_absorpt_correction_T_min 0.60095
_exptl_absorpt_correction_type multi-scan
_exptl_absorpt_process_details
;
CrysAlisPro 1.171.39.46e (Rigaku Oxford Diffraction, 2018)
Empirical absorption correction using spherical harmonics,
 implemented in SCALE3 ABSPACK scaling algorithm.
;
_exptl_crystal_colour 'clear yellowish yellow'
_exptl_crystal_colour_lustre clear
_exptl_crystal_colour_modifier yellowish
_exptl_crystal_colour_primary yellow
_exptl_crystal_density_diffrn 1.264
_exptl_crystal_description needle
_exptl_crystal_F_000 1418
_exptl_crystal_size_max 0.2
_exptl_crystal_size_mid 0.05
_exptl_crystal_size_min 0.05
_refine_diff_density_max 0.213
_refine_diff_density_min -0.249
_refine_diff_density_rms 0.034
_refine_ls_abs_structure_details
;
 Flack x determined using 2712 quotients [(I+)-(I-)]/[(I+)+(I-)]
 (Parsons, Flack and Wagner, Acta Cryst. B69 (2013) 249-259).
;
_refine_ls_abs_structure_Flack 0.005(5)
_refine_ls_extinction_method none
_refine_ls_goodness_of_fit_ref 1.050
_refine_ls_hydrogen_treatment mixed
_refine_ls_matrix_type full
_refine_ls_number_parameters 467
_refine_ls_number_reflns 6958
_refine_ls_number_restraints 66
_refine_ls_restrained_S_all 1.053
_refine_ls_R_factor_all 0.0395
_refine_ls_R_factor_gt 0.0376
_refine_ls_shift/su_max 0.000
_refine_ls_shift/su_mean 0.000
_refine_ls_structure_factor_coef Fsqd
_refine_ls_weighting_details 'w=1/[\s^2^(Fo^2^)+(0.0550P)^2^+0.4360P] where P=(Fo^2^+2Fc^2^)/3'
_refine_ls_weighting_scheme calc
_refine_ls_wR_factor_gt 0.1011
_refine_ls_wR_factor_ref 0.1034
_reflns_Friedel_coverage 0.775
_reflns_Friedel_fraction_full 1.000
_reflns_Friedel_fraction_max 0.989
_reflns_number_gt 6632
_reflns_number_total 6958
_reflns_threshold_expression 'I > 2\s(I)'
_cod_data_source_file c9cc09178e2.cif
_cod_data_source_block gz190604_lfy
_cod_database_code 7125907
_chemical_oxdiff_formula 'C1 H1 O1 N1 Cl1'
_shelx_space_group_comment
;
The symmetry employed for this shelxl refinement is uniquely defined
by the following loop, which should always be used as a source of
symmetry information in preference to the above space-group names.
They are only intended as comments.
;
_reflns_odcompleteness_completeness 99.94
_reflns_odcompleteness_iscentric 1
_reflns_odcompleteness_theta 66.97
_olex2_refinement_description
;
1. Fixed Uiso
 At 1.2 times of:
  All C(H) groups, All C(H,H) groups, All N(H) groups
2. Uiso/Uaniso restraints and constraints
C37 \\sim C0AA \\sim C38 \\sim C1AA \\sim C39 \\sim C0 \\sim C36: within 1.7A
with sigma of 0.004 and sigma for terminal atoms of 0.008
3. Others
 Sof(H36A)=Sof(C0AA)=Sof(H0AA)=Sof(H0AB)=Sof(C1AA)=Sof(H1AA)=Sof(H1AB)=Sof(C0)=
 Sof(H0)=1-FVAR(1)
 Sof(H36)=Sof(C39)=Sof(H39A)=Sof(H39B)=Sof(C38)=Sof(H38A)=Sof(H38B)=Sof(C37)=
 Sof(H37A)=Sof(H37B)=FVAR(1)
4.a Ternary CH refined with riding coordinates:
 C15(H15), C35(H35)
4.b Secondary CH2 refined with riding coordinates:
 C20(H20A,H20B), C17(H17A,H17B), C39(H39A,H39B), C19(H19A,H19B), C38(H38A,
 H38B), C37(H37A,H37B), C18(H18A,H18B), C0AA(H0AA,H0AB), C1AA(H1AA,H1AB)
4.c Aromatic/amide H refined with riding coordinates:
 N2(H2), N1(H1), C22(H22), C25(H25), C2(H2A), C10(H10), C30(H30), C23(H23),
 C5(H5), C3(H3), C34(H34), C33(H33), C14(H14), C32(H32), C11(H11), C31(H31),
 C12(H12), C13(H13), C0(H0)
;
_shelx_shelxl_version_number 2017/1
_olex2_date_sample_data_collection 2019-06-04
_olex2_submission_special_instructions 'No special instructions were received'
_oxdiff_exptl_absorpt_empirical_details
;
Empirical correction (ABSPACK) includes:
- Absorption correction using spherical harmonics
- Frame scaling
;
_oxdiff_exptl_absorpt_empirical_full_max 1.584
_oxdiff_exptl_absorpt_empirical_full_min 0.631

loop_
_space_group_symop_operation_xyz
'x, y, z'
'-x+1/2, -y, z+1/2'
'-x, y+1/2, -z+1/2'
'x+1/2, -y+1/2, -z'

loop_
_atom_site_label
_atom_site_type_symbol
_atom_site_fract_x
_atom_site_fract_y
_atom_site_fract_z
_atom_site_U_iso_or_equiv
_atom_site_adp_type
_atom_site_occupancy
_atom_site_site_symmetry_order
_atom_site_calc_flag
_atom_site_refinement_flags_posn
_atom_site_refinement_flags_adp
_atom_site_refinement_flags_occupancy
_atom_site_disorder_assembly
_atom_site_disorder_group
Cl2 Cl 1.12764(8) 0.56473(7) 0.66393(4) 0.0817(3) Uani 1 1 d . . . . .
Cl1 Cl 0.82079(13) 0.83514(6) 0.86596(6) 0.1079(4) Uani 1 1 d . . . . .
O1 O 0.7221(2) 0.46079(13) 0.89227(7) 0.0595(5) Uani 1 1 d . . . . .
O4 O 0.55761(19) 0.51037(17) 0.63827(7) 0.0633(6) Uani 1 1 d . . . . .
N2 N 0.6982(2) 0.48725(14) 0.50287(7) 0.0434(4) Uani 1 1 d . . . . .
H2 H 0.700413 0.470027 0.468171 0.052 Uiso 1 1 calc R . . . .
N1 N 0.6304(2) 0.51414(14) 0.75330(7) 0.0475(5) Uani 1 1 d . . . . .
H1 H 0.611763 0.503859 0.718367 0.057 Uiso 1 1 calc R . . . .
O3 O 0.6274(3) 0.33604(16) 0.57718(11) 0.0793(7) Uani 1 1 d . . . . .
O2 O 0.8983(2) 0.44377(17) 0.78436(12) 0.0786(7) Uani 1 1 d . . . . .
C21 C 0.8084(2) 0.50324(15) 0.53567(9) 0.0412(5) Uani 1 1 d . . . . .
C29 C 0.5122(2) 0.59395(16) 0.52243(10) 0.0422(5) Uani 1 1 d . . . . .
C8 C 0.6227(2) 0.44861(15) 0.79812(8) 0.0389(5) Uani 1 1 d . . . . .
C26 C 0.7750(3) 0.51593(17) 0.59260(9) 0.0450(5) Uani 1 1 d . . . . .
C1 C 0.6709(2) 0.59344(17) 0.77361(10) 0.0458(5) Uani 1 1 d . . . . .
C7 C 0.6931(2) 0.49663(16) 0.84778(9) 0.0427(5) Uani 1 1 d . . . . .
C27 C 0.6297(3) 0.50893(19) 0.59671(9) 0.0463(5) Uani 1 1 d . . . . .
C28 C 0.5765(2) 0.50363(17) 0.53525(8) 0.0402(5) Uani 1 1 d . . . . .
C9 C 0.4777(2) 0.43210(18) 0.81725(9) 0.0455(5) Uani 1 1 d . . . . .
C22 C 0.9425(3) 0.50734(18) 0.51874(11) 0.0507(6) Uani 1 1 d . . . . .
H22 H 0.966661 0.498039 0.481178 0.061 Uiso 1 1 calc R . . . .
C6 C 0.7097(3) 0.58804(16) 0.83036(10) 0.0459(5) Uani 1 1 d . . . . .
C25 C 0.8721(3) 0.53304(19) 0.63328(11) 0.0521(6) Uani 1 1 d . . . . .
H25 H 0.849610 0.540484 0.671188 0.063 Uiso 1 1 calc R . . . .
C15 C 0.6941(3) 0.36179(16) 0.78232(10) 0.0442(5) Uani 1 1 d . . . . .
H15 H 0.681671 0.320809 0.814073 0.053 Uiso 1 1 calc R . . . .
C2 C 0.6806(3) 0.67474(19) 0.74461(13) 0.0591(7) Uani 1 1 d . . . . .
H2A H 0.657075 0.679501 0.706643 0.071 Uiso 1 1 calc R . . . .
C10 C 0.3707(3) 0.4745(2) 0.79167(14) 0.0598(7) Uani 1 1 d . . . . .
H10 H 0.386198 0.513097 0.761689 0.072 Uiso 1 1 calc R . . . .
C35 C 0.4737(3) 0.42861(17) 0.52751(11) 0.0488(6) Uani 1 1 d . . . . .
H35 H 0.398322 0.442308 0.552559 0.059 Uiso 1 1 calc R . . . .
C16 C 0.8434(3) 0.3742(2) 0.77481(12) 0.0575(6) Uani 1 1 d . . . . .
C30 C 0.5497(3) 0.64555(19) 0.47684(13) 0.0556(6) Uani 1 1 d . . . . .
H30 H 0.618572 0.626708 0.453270 0.067 Uiso 1 1 calc R . . . .
C24 C 1.0023(3) 0.53855(18) 0.61547(13) 0.0550(6) Uani 1 1 d . . . . .
C20 C 0.6357(3) 0.3167(2) 0.72960(12) 0.0601(7) Uani 1 1 d . . . . .
H20A H 0.541639 0.304475 0.735880 0.072 Uiso 1 1 calc R . . . .
H20B H 0.642729 0.356658 0.697569 0.072 Uiso 1 1 calc R . . . .
C40 C 0.5298(3) 0.3402(2) 0.54699(15) 0.0639(7) Uani 1 1 d . . . . .
C23 C 1.0374(3) 0.52549(19) 0.55924(13) 0.0559(6) Uani 1 1 d . . . . .
H23 H 1.126892 0.529095 0.548748 0.067 Uiso 1 1 calc R . . . .
C4 C 0.7645(3) 0.7399(2) 0.83118(16) 0.0676(8) Uani 1 1 d . . . . .
C5 C 0.7578(3) 0.66145(19) 0.85965(13) 0.0578(6) Uani 1 1 d . . . . .
H5 H 0.784536 0.657132 0.897265 0.069 Uiso 1 1 calc R . . . .
C3 C 0.7263(3) 0.7467(2) 0.77450(17) 0.0698(9) Uani 1 1 d . . . . .
H3 H 0.731861 0.801431 0.756506 0.084 Uiso 1 1 calc R . . . .
C34 C 0.4082(3) 0.6243(2) 0.55680(13) 0.0599(7) Uani 1 1 d . . . . .
H34 H 0.380911 0.590532 0.587661 0.072 Uiso 1 1 calc R . . . .
C33 C 0.3454(3) 0.7039(2) 0.54543(18) 0.0767(9) Uani 1 1 d . . . . .
H33 H 0.276784 0.723556 0.568830 0.092 Uiso 1 1 calc R . . . .
C14 C 0.4515(3) 0.3748(3) 0.86217(13) 0.0702(8) Uani 1 1 d . . . . .
H14 H 0.521424 0.345300 0.880008 0.084 Uiso 1 1 calc R . . . .
C32 C 0.3840(4) 0.7541(2) 0.4996(2) 0.0845(11) Uani 1 1 d . . . . .
H32 H 0.341114 0.807376 0.491746 0.101 Uiso 1 1 calc R . . . .
C36 C 0.4177(4) 0.4267(3) 0.46674(16) 0.0777(9) Uani 1 1 d . U . . .
H36 H 0.372(8) 0.489(6) 0.462(3) 0.093 Uiso 0.547(16) 1 d R . P A 1
H36A H 0.492(10) 0.421(7) 0.441(4) 0.093 Uiso 0.453(16) 1 d R . P A 2
C11 C 0.2404(3) 0.4601(3) 0.81020(18) 0.0790(10) Uani 1 1 d . . . . .
H11 H 0.169534 0.488392 0.792271 0.095 Uiso 1 1 calc R . . . .
C31 C 0.4858(4) 0.7250(2) 0.46594(18) 0.0783(10) Uani 1 1 d . . . . .
H31 H 0.512571 0.759138 0.435171 0.094 Uiso 1 1 calc R . . . .
C12 C 0.2165(4) 0.4046(3) 0.85450(18) 0.0873(12) Uani 1 1 d . . . . .
H12 H 0.129518 0.395866 0.867252 0.105 Uiso 1 1 calc R . . . .
C13 C 0.3207(4) 0.3617(3) 0.88031(16) 0.0923(13) Uani 1 1 d . . . . .
H13 H 0.303796 0.323294 0.910284 0.111 Uiso 1 1 calc R . . . .
C17 C 0.9179(4) 0.2932(3) 0.7563(2) 0.0981(14) Uani 1 1 d . . . . .
H17A H 0.921680 0.251611 0.787550 0.118 Uiso 1 1 calc R . . . .
H17B H 1.008882 0.309730 0.746781 0.118 Uiso 1 1 calc R . . . .
C39 C 0.4474(13) 0.2575(8) 0.5200(6) 0.076(2) Uani 0.547(16) 1 d . U P A 1
H39A H 0.503165 0.205056 0.522318 0.091 Uiso 0.547(16) 1 calc R . P A 1
H39B H 0.369140 0.246958 0.543366 0.091 Uiso 0.547(16) 1 calc R . P A 1
C19 C 0.7074(4) 0.2309(2) 0.71580(17) 0.0815(10) Uani 1 1 d . . . . .
H19A H 0.696949 0.189607 0.746969 0.098 Uiso 1 1 calc R . . . .
H19B H 0.667931 0.204436 0.682302 0.098 Uiso 1 1 calc R . . . .
C38 C 0.4014(11) 0.2682(7) 0.4588(5) 0.0812(18) Uani 0.547(16) 1 d . U P A 1
H38A H 0.478604 0.266680 0.433985 0.097 Uiso 0.547(16) 1 calc R . P A 1
H38B H 0.343598 0.219039 0.448766 0.097 Uiso 0.547(16) 1 calc R . P A 1
C37 C 0.3287(15) 0.3522(8) 0.4502(5) 0.0831(18) Uani 0.547(16) 1 d . U P A 1
H37A H 0.248209 0.352897 0.473134 0.100 Uiso 0.547(16) 1 calc R . P A 1
H37B H 0.302963 0.358069 0.410781 0.100 Uiso 0.547(16) 1 calc R . P A 1
C18 C 0.8543(5) 0.2480(3) 0.7056(2) 0.1051(15) Uani 1 1 d . . . . .
H18A H 0.864832 0.285092 0.672345 0.126 Uiso 1 1 calc R . . . .
H18B H 0.899493 0.192182 0.698416 0.126 Uiso 1 1 calc R . . . .
C0AA C 0.3276(18) 0.3379(10) 0.4661(6) 0.0812(17) Uani 0.453(16) 1 d . U P A 2
H0AA H 0.253988 0.344770 0.492469 0.097 Uiso 0.453(16) 1 calc R . P A 2
H0AB H 0.290107 0.329835 0.428545 0.097 Uiso 0.453(16) 1 calc R . P A 2
C1AA C 0.4114(13) 0.2530(7) 0.4827(7) 0.0782(19) Uani 0.453(16) 1 d . U P A 2
H1AA H 0.355325 0.200723 0.479772 0.094 Uiso 0.453(16) 1 calc R . P A 2
H1AB H 0.485622 0.246102 0.456585 0.094 Uiso 0.453(16) 1 calc R . P A 2
C0 C 0.4631(15) 0.2611(10) 0.5412(6) 0.074(2) Uani 0.453(16) 1 d . U P A 2
H0 H 0.452108 0.219132 0.569703 0.089 Uiso 0.453(16) 1 calc R . P A 2

loop_
_atom_site_aniso_label
_atom_site_aniso_U_11
_atom_site_aniso_U_22
_atom_site_aniso_U_33
_atom_site_aniso_U_23
_atom_site_aniso_U_13
_atom_site_aniso_U_12
Cl2 0.0565(4) 0.0988(6) 0.0899(6) -0.0135(5) -0.0246(4) -0.0005(4)
Cl1 0.1152(8) 0.0548(4) 0.1537(10) -0.0326(5) 0.0202(7) -0.0203(5)
O1 0.0807(13) 0.0652(11) 0.0326(8) 0.0023(7) -0.0180(8) -0.0055(10)
O4 0.0497(10) 0.1110(17) 0.0292(7) 0.0046(9) 0.0030(7) 0.0086(11)
N2 0.0455(11) 0.0551(11) 0.0296(8) 0.0013(7) 0.0045(8) 0.0014(9)
N1 0.0583(12) 0.0563(12) 0.0279(8) 0.0065(8) -0.0076(8) -0.0070(10)
O3 0.0810(16) 0.0675(14) 0.0894(16) 0.0250(12) 0.0033(14) 0.0117(13)
O2 0.0449(11) 0.0774(15) 0.1136(19) -0.0173(14) -0.0016(11) -0.0055(11)
C21 0.0426(12) 0.0396(11) 0.0415(11) 0.0042(9) 0.0024(9) 0.0034(9)
C29 0.0379(11) 0.0485(12) 0.0402(11) -0.0021(9) -0.0080(9) -0.0028(9)
C8 0.0423(11) 0.0477(12) 0.0267(9) 0.0014(8) -0.0033(8) -0.0030(10)
C26 0.0453(12) 0.0520(13) 0.0378(11) 0.0041(9) -0.0011(9) 0.0054(10)
C1 0.0406(12) 0.0506(13) 0.0461(12) 0.0067(10) 0.0036(10) 0.0030(10)
C7 0.0463(12) 0.0522(12) 0.0295(10) -0.0033(9) -0.0020(9) -0.0019(10)
C27 0.0456(12) 0.0629(15) 0.0303(10) 0.0051(9) -0.0003(9) 0.0058(12)
C28 0.0398(11) 0.0516(13) 0.0290(10) 0.0033(9) 0.0013(8) -0.0001(10)
C9 0.0450(13) 0.0539(13) 0.0376(11) -0.0060(10) 0.0022(9) -0.0028(11)
C22 0.0479(14) 0.0532(14) 0.0512(13) 0.0031(11) 0.0097(11) 0.0041(11)
C6 0.0468(13) 0.0485(13) 0.0425(12) -0.0037(10) 0.0016(10) -0.0003(10)
C25 0.0508(13) 0.0632(15) 0.0423(12) 0.0009(11) -0.0069(10) 0.0097(12)
C15 0.0452(12) 0.0481(12) 0.0392(11) -0.0008(9) 0.0000(9) -0.0028(11)
C2 0.0549(16) 0.0577(15) 0.0646(16) 0.0187(13) 0.0077(13) 0.0055(13)
C10 0.0472(14) 0.0594(16) 0.0728(17) -0.0044(13) -0.0028(13) 0.0038(13)
C35 0.0480(13) 0.0516(14) 0.0469(12) 0.0031(10) 0.0073(11) -0.0054(11)
C16 0.0481(15) 0.0644(16) 0.0600(15) -0.0076(13) -0.0022(12) 0.0024(13)
C30 0.0509(14) 0.0527(15) 0.0631(15) 0.0113(12) -0.0028(12) -0.0043(12)
C24 0.0470(14) 0.0524(14) 0.0654(16) 0.0003(12) -0.0110(12) 0.0055(11)
C20 0.0620(17) 0.0622(16) 0.0563(15) -0.0167(13) -0.0032(13) -0.0070(14)
C40 0.0607(18) 0.0551(16) 0.0760(19) 0.0078(14) 0.0190(16) -0.0053(14)
C23 0.0392(12) 0.0549(15) 0.0737(17) 0.0009(13) 0.0055(12) 0.0026(11)
C4 0.0607(17) 0.0450(14) 0.097(2) -0.0118(15) 0.0120(17) -0.0030(12)
C5 0.0565(16) 0.0531(14) 0.0636(16) -0.0123(12) 0.0028(13) -0.0018(12)
C3 0.0593(18) 0.0462(14) 0.104(2) 0.0163(15) 0.0151(18) 0.0031(13)
C34 0.0486(14) 0.0713(18) 0.0597(15) -0.0024(14) 0.0001(12) 0.0097(13)
C33 0.0546(18) 0.072(2) 0.103(3) -0.0126(19) -0.0038(17) 0.0177(16)
C14 0.0609(18) 0.096(2) 0.0533(15) 0.0135(16) 0.0078(13) -0.0107(17)
C32 0.062(2) 0.0502(16) 0.141(3) 0.0042(19) -0.017(2) 0.0067(15)
C36 0.083(2) 0.085(2) 0.0657(18) -0.0084(17) -0.0172(16) -0.0306(19)
C11 0.0469(16) 0.088(2) 0.102(3) -0.020(2) 0.0060(17) 0.0058(16)
C31 0.070(2) 0.0579(18) 0.106(3) 0.0280(18) -0.008(2) -0.0046(15)
C12 0.0540(19) 0.115(3) 0.093(3) -0.027(2) 0.0226(19) -0.014(2)
C13 0.084(3) 0.126(3) 0.066(2) 0.007(2) 0.0251(19) -0.034(3)
C17 0.064(2) 0.093(3) 0.137(4) -0.034(3) 0.007(2) 0.020(2)
C39 0.084(3) 0.059(2) 0.085(5) -0.009(4) -0.007(4) -0.020(3)
C19 0.095(3) 0.0654(19) 0.084(2) -0.0274(17) 0.005(2) -0.0030(19)
C38 0.087(3) 0.073(3) 0.083(4) -0.013(3) -0.009(4) -0.027(2)
C37 0.087(3) 0.085(3) 0.077(4) -0.006(3) -0.017(3) -0.032(3)
C18 0.095(3) 0.095(3) 0.125(3) -0.050(3) 0.023(3) 0.013(2)
C0AA 0.086(3) 0.078(3) 0.079(4) -0.006(3) -0.014(3) -0.030(3)
C1AA 0.087(3) 0.064(3) 0.083(5) -0.006(4) -0.011(4) -0.021(3)
C0 0.083(4) 0.056(3) 0.083(6) -0.005(4) -0.007(5) -0.019(3)

loop_
_atom_type_symbol
_atom_type_description
_atom_type_scat_dispersion_real
_atom_type_scat_dispersion_imag
_atom_type_scat_source
C C 0.0181 0.0091 'International Tables Vol C Tables 4.2.6.8 and 6.1.1.4'
H H 0.0000 0.0000 'International Tables Vol C Tables 4.2.6.8 and 6.1.1.4'
Cl Cl 0.3639 0.7018 'International Tables Vol C Tables 4.2.6.8 and 6.1.1.4'
N N 0.0311 0.0180 'International Tables Vol C Tables 4.2.6.8 and 6.1.1.4'
O O 0.0492 0.0322 'International Tables Vol C Tables 4.2.6.8 and 6.1.1.4'

loop_
_geom_angle_atom_site_label_1
_geom_angle_atom_site_label_2
_geom_angle_atom_site_label_3
_geom_angle
C21 N2 H2 124.9
C21 N2 C28 110.18(17)
C28 N2 H2 124.9
C8 N1 H1 124.4
C1 N1 H1 124.4
C1 N1 C8 111.15(18)
N2 C21 C26 112.1(2)
N2 C21 C22 128.1(2)
C26 C21 C22 119.8(2)
C30 C29 C28 122.7(2)
C30 C29 C34 118.1(3)
C34 C29 C28 119.2(2)
N1 C8 C7 102.08(18)
N1 C8 C9 112.0(2)
N1 C8 C15 112.25(18)
C9 C8 C7 106.39(18)
C15 C8 C7 111.77(19)
C15 C8 C9 111.8(2)
C21 C26 C27 107.0(2)
C25 C26 C21 121.5(2)
C25 C26 C27 131.5(2)
N1 C1 C6 111.8(2)
N1 C1 C2 128.3(2)
C6 C1 C2 119.8(3)
O1 C7 C8 123.7(2)
O1 C7 C6 129.9(2)
C6 C7 C8 106.42(18)
O4 C27 C26 129.9(2)
O4 C27 C28 123.6(2)
C26 C27 C28 106.44(19)
N2 C28 C29 113.35(18)
N2 C28 C27 102.37(18)
N2 C28 C35 111.7(2)
C29 C28 C27 106.42(19)
C29 C28 C35 110.38(19)
C35 C28 C27 112.24(19)
C10 C9 C8 121.7(2)
C10 C9 C14 118.2(3)
C14 C9 C8 120.1(2)
C21 C22 H22 121.0
C23 C22 C21 118.1(2)
C23 C22 H22 121.0
C1 C6 C7 107.2(2)
C5 C6 C1 121.7(2)
C5 C6 C7 131.0(2)
C26 C25 H25 121.2
C24 C25 C26 117.6(2)
C24 C25 H25 121.2
C8 C15 H15 107.0
C16 C15 C8 112.4(2)
C16 C15 H15 107.0
C16 C15 C20 109.6(2)
C20 C15 C8 113.4(2)
C20 C15 H15 107.0
C1 C2 H2A 121.2
C3 C2 C1 117.5(3)
C3 C2 H2A 121.2
C9 C10 H10 119.5
C9 C10 C11 120.9(3)
C11 C10 H10 119.5
C28 C35 H35 106.7
C28 C35 C36 111.5(2)
C40 C35 C28 111.2(2)
C40 C35 H35 106.7
C40 C35 C36 113.6(3)
C36 C35 H35 106.7
O2 C16 C15 122.3(3)
O2 C16 C17 122.6(3)
C17 C16 C15 115.1(3)
C29 C30 H30 119.7
C29 C30 C31 120.6(3)
C31 C30 H30 119.7
C25 C24 Cl2 119.7(2)
C25 C24 C23 121.7(2)
C23 C24 Cl2 118.6(2)
C15 C20 H20A 109.2
C15 C20 H20B 109.2
H20A C20 H20B 107.9
C19 C20 C15 111.9(3)
C19 C20 H20A 109.2
C19 C20 H20B 109.2
O3 C40 C35 121.5(3)
O3 C40 C39 126.9(6)
O3 C40 C0 113.9(7)
C35 C40 C39 111.6(5)
C0 C40 C35 123.6(7)
C22 C23 C24 121.3(2)
C22 C23 H23 119.4
C24 C23 H23 119.4
C5 C4 Cl1 119.8(3)
C5 C4 C3 121.6(3)
C3 C4 Cl1 118.6(3)
C6 C5 H5 121.2
C4 C5 C6 117.6(3)
C4 C5 H5 121.2
C2 C3 C4 121.7(3)
C2 C3 H3 119.2
C4 C3 H3 119.2
C29 C34 H34 119.7
C33 C34 C29 120.7(3)
C33 C34 H34 119.7
C34 C33 H33 119.9
C32 C33 C34 120.3(3)
C32 C33 H33 119.9
C9 C14 H14 120.0
C13 C14 C9 120.0(3)
C13 C14 H14 120.0
C33 C32 H32 120.3
C31 C32 C33 119.4(3)
C31 C32 H32 120.3
C35 C36 H36 104(4)
C35 C36 H36A 108(5)
C35 C36 C0AA 103.2(6)
C37 C36 C35 118.5(5)
C37 C36 H36 113(4)
C0AA C36 H36A 111(6)
C10 C11 H11 119.9
C12 C11 C10 120.2(4)
C12 C11 H11 119.9
C30 C31 H31 119.5
C32 C31 C30 121.0(3)
C32 C31 H31 119.5
C11 C12 H12 120.0
C11 C12 C13 119.9(3)
C13 C12 H12 120.0
C14 C13 H13 119.6
C12 C13 C14 120.7(4)
C12 C13 H13 119.6
C16 C17 H17A 109.0
C16 C17 H17B 109.0
C16 C17 C18 112.9(4)
H17A C17 H17B 107.8
C18 C17 H17A 109.0
C18 C17 H17B 109.0
C40 C39 H39A 108.2
C40 C39 H39B 108.2
H39A C39 H39B 107.4
C38 C39 C40 116.3(8)
C38 C39 H39A 108.2
C38 C39 H39B 108.2
C20 C19 H19A 109.6
C20 C19 H19B 109.6
H19A C19 H19B 108.1
C18 C19 C20 110.4(3)
C18 C19 H19A 109.6
C18 C19 H19B 109.6
C39 C38 H38A 109.3
C39 C38 H38B 109.3
H38A C38 H38B 107.9
C37 C38 C39 111.7(8)
C37 C38 H38A 109.3
C37 C38 H38B 109.3
C36 C37 H37A 110.0
C36 C37 H37B 110.0
C38 C37 C36 108.6(9)
C38 C37 H37A 110.0
C38 C37 H37B 110.0
H37A C37 H37B 108.4
C17 C18 H18A 109.4
C17 C18 H18B 109.4
C19 C18 C17 110.9(3)
C19 C18 H18A 109.4
C19 C18 H18B 109.4
H18A C18 H18B 108.0
C36 C0AA H0AA 109.2
C36 C0AA H0AB 109.2
H0AA C0AA H0AB 107.9
C1AA C0AA C36 112.0(10)
C1AA C0AA H0AA 109.2
C1AA C0AA H0AB 109.2
C0AA C1AA H1AA 109.6
C0AA C1AA H1AB 109.6
H1AA C1AA H1AB 108.1
C0 C1AA C0AA 110.4(10)
C0 C1AA H1AA 109.6
C0 C1AA H1AB 109.6
C40 C0 C1AA 109.5(10)
C40 C0 H0 125.3
C1AA C0 H0 125.3

loop_
_geom_bond_atom_site_label_1
_geom_bond_atom_site_label_2
_geom_bond_distance
Cl2 C24 1.743(3)
Cl1 C4 1.748(3)
O1 C7 1.217(3)
O4 C27 1.218(3)
N2 H2 0.8600
N2 C21 1.368(3)
N2 C28 1.458(3)
N1 H1 0.8600
N1 C8 1.451(3)
N1 C1 1.351(3)
O3 C40 1.210(4)
O2 C16 1.207(4)
C21 C26 1.398(3)
C21 C22 1.401(3)
C29 C28 1.537(3)
C29 C30 1.381(4)
C29 C34 1.396(4)
C8 C7 1.548(3)
C8 C9 1.539(3)
C8 C15 1.538(3)
C26 C27 1.460(4)
C26 C25 1.391(4)
C1 C6 1.398(3)
C1 C2 1.408(4)
C7 C6 1.449(3)
C27 C28 1.548(3)
C28 C35 1.541(3)
C9 C10 1.385(4)
C9 C14 1.394(4)
C22 H22 0.9300
C22 C23 1.375(4)
C6 C5 1.392(4)
C25 H25 0.9300
C25 C24 1.370(4)
C15 H15 0.9800
C15 C16 1.514(4)
C15 C20 1.535(3)
C2 H2A 0.9300
C2 C3 1.373(5)
C10 H10 0.9300
C10 C11 1.392(5)
C35 H35 0.9800
C35 C40 1.518(4)
C35 C36 1.541(4)
C16 C17 1.496(5)
C30 H30 0.9300
C30 C31 1.383(4)
C24 C23 1.388(4)
C20 H20A 0.9700
C20 H20B 0.9700
C20 C19 1.515(5)
C40 C39 1.626(12)
C40 C0 1.375(14)
C23 H23 0.9300
C4 C5 1.363(5)
C4 C3 1.396(5)
C5 H5 0.9300
C3 H3 0.9300
C34 H34 0.9300
C34 C33 1.381(5)
C33 H33 0.9300
C33 C32 1.376(6)
C14 H14 0.9300
C14 C13 1.390(5)
C32 H32 0.9300
C32 C31 1.365(6)
C36 H36 1.06(8)
C36 H36A 0.97(10)
C36 C37 1.486(12)
C36 C0AA 1.614(15)
C11 H11 0.9300
C11 C12 1.361(6)
C31 H31 0.9300
C12 H12 0.9300
C12 C13 1.370(6)
C13 H13 0.9300
C17 H17A 0.9700
C17 H17B 0.9700
C17 C18 1.518(6)
C39 H39A 0.9700
C39 H39B 0.9700
C39 C38 1.526(11)
C19 H19A 0.9700
C19 H19B 0.9700
C19 C18 1.512(6)
C38 H38A 0.9700
C38 H38B 0.9700
C38 C37 1.474(15)
C37 H37A 0.9700
C37 H37B 0.9700
C18 H18A 0.9700
C18 H18B 0.9700
C0AA H0AA 0.9700
C0AA H0AB 0.9700
C0AA C1AA 1.581(18)
C1AA H1AA 0.9700
C1AA H1AB 0.9700
C1AA C0 1.482(13)
C0 H0 0.9300
